data_7221962
loop_
_publ_author_name
'Jia, Lina'
'Zhang, Qi'
'Wang, Jian-Rong'
'Mei, Xuefeng'

_publ_section_title
;
 Versatile solid modifications of icariin: structure, properties and form
 transformation
;
_journal_issue 39
_journal_name_full CrystEngComm
_journal_page_first 7500
_journal_paper_doi 10.1039/C5CE01422K
_journal_volume 17
_journal_year 2015
_chemical_absolute_configuration rmad
_chemical_formula_moiety 'C33 H40 O15, C3 H8 O'
_chemical_formula_sum 'C36 H48 O16'
_chemical_formula_weight 736.74
_chemical_name_systematic
;
 ? 
;
_space_group_crystal_system orthorhombic
_space_group_IT_number 19
_space_group_name_Hall 'P 2ac 2ab'
_space_group_name_H-M_alt 'P 21 21 21'
_symmetry_space_group_name_Hall 'P 2ac 2ab'
_symmetry_space_group_name_H-M 'P 21 21 21'
_atom_sites_solution_hydrogens geom
_atom_sites_solution_primary dual
_atom_sites_solution_secondary difmap
_audit_creation_date 2014-08-19
_audit_creation_method
;
Olex2 1.2
(compiled 2014.07.22 svn.r2960 for OlexSys, GUI svn.r4862)
;
_audit_update_record
;
2015-07-19 deposited with the CCDC.
2015-08-30 downloaded from the CCDC.
;
_cell_angle_alpha 90.00
_cell_angle_beta 90.00
_cell_angle_gamma 90.00
_cell_formula_units_Z 8
_cell_length_a 9.7400(3)
_cell_length_b 22.9011(7)
_cell_length_c 31.3079(9)
_cell_measurement_reflns_used 6874
_cell_measurement_temperature 130
_cell_measurement_theta_max 67.987
_cell_measurement_theta_min 2.390
_cell_volume 6983.4(4)
_computing_cell_refinement 'SAINT v7.68A (Bruker, 2009)'
_computing_data_reduction 'SAINT v7.68A (Bruker, 2009)'
_computing_molecular_graphics 'Olex2 (Dolomanov et al., 2009)'
_computing_publication_material 'Olex2 (Dolomanov et al., 2009)'
_computing_structure_refinement 'XLMP (Sheldrick, 2008)'
_computing_structure_solution 'ShelXD (Sheldrick, 2008)'
_diffrn_ambient_temperature 130
_diffrn_measured_fraction_theta_full 0.981
_diffrn_measured_fraction_theta_max 0.981
_diffrn_measurement_device_type 'Bruker APEX-II CCD'
_diffrn_measurement_method '\f and \w scans'
_diffrn_radiation_monochromator graphite
_diffrn_radiation_type CuK\a
_diffrn_radiation_wavelength 1.54178
_diffrn_reflns_av_R_equivalents 0.0640
_diffrn_reflns_av_unetI/netI 0.0561
_diffrn_reflns_limit_h_max 11
_diffrn_reflns_limit_h_min -9
_diffrn_reflns_limit_k_max 27
_diffrn_reflns_limit_k_min -27
_diffrn_reflns_limit_l_max 38
_diffrn_reflns_limit_l_min -37
_diffrn_reflns_number 46294
_diffrn_reflns_theta_full 69.60
_diffrn_reflns_theta_max 69.60
_diffrn_reflns_theta_min 2.39
_diffrn_source 'fine-focus sealed tube'
_diffrn_standards_number 0
_exptl_absorpt_coefficient_mu 0.932
_exptl_absorpt_correction_T_max 0.7532
_exptl_absorpt_correction_T_min 0.6470
_exptl_absorpt_correction_type multi-scan
_exptl_absorpt_process_details
;
SADABS-2008/1 (Bruker,2008) was used for absorption correction.
wR2(int) was 0.1462 before and 0.0706 after correction.
The Ratio of minimum to maximum transmission is 0.8590.
The \l/2 correction factor is 0.0015.
;
_exptl_crystal_colour colourless
_exptl_crystal_colour_primary colourless
_exptl_crystal_density_diffrn 1.401
_exptl_crystal_density_method 'not measured'
_exptl_crystal_description needle
_exptl_crystal_F_000 3136
_exptl_crystal_size_max 0.15
_exptl_crystal_size_mid 0.05
_exptl_crystal_size_min 0.03
_refine_diff_density_max 0.352
_refine_diff_density_min -0.426
_refine_diff_density_rms 0.058
_refine_ls_abs_structure_details 'Flack H D (1983), Acta Cryst. A39, 876-881'
_refine_ls_abs_structure_Flack 0.05(13)
_refine_ls_extinction_method none
_refine_ls_goodness_of_fit_ref 1.028
_refine_ls_hydrogen_treatment constr
_refine_ls_matrix_type full
_refine_ls_number_parameters 965
_refine_ls_number_reflns 12619
_refine_ls_number_restraints 0
_refine_ls_restrained_S_all 1.028
_refine_ls_R_factor_all 0.0631
_refine_ls_R_factor_gt 0.0510
_refine_ls_shift/su_max 0.058
_refine_ls_shift/su_mean 0.001
_refine_ls_structure_factor_coef Fsqd
_refine_ls_weighting_details 'calc w=1/[\s^2^(Fo^2^)+(0.0943P)^2^+0.0000P] where P=(Fo^2^+2Fc^2^)/3'
_refine_ls_weighting_scheme calc
_refine_ls_wR_factor_gt 0.1376
_refine_ls_wR_factor_ref 0.1462
_reflns_number_gt 10509
_reflns_number_total 12619
_reflns_threshold_expression >2sigma(I)
_cod_data_source_file c5ce01422k2.cif
_cod_data_source_block cu_dm14467_0m
_cod_depositor_comments 'Adding full bibliography for 7221958--7221966.cif.'
_cod_database_code 7221962
_olex2_refinement_description
;
1. Fixed Uiso
 At 1.2 times of:
  All C(H) groups, All C(H,H) groups
 At 1.5 times of:
  All C(H,H,H) groups, All O(H) groups
2.a Ternary CH refined with riding coordinates:
 C22(H22), C23(H23), C24(H24), C25(H25), C26(H26), C28(H28), C29(H29),
 C30(H30), C31(H31), C32(H32), C22A(H22A), C23A(H23A), C24A(H24A), C25A(H25A),
 C26A(H26A), C28A(H28A), C29A(H29A), C30A(H30A), C31A(H31A), C32A(H32A)
2.b Secondary CH2 refined with riding coordinates:
 C16(H16A,H16B), C33(H33A,H33B), C16A(H16C,H16D), C33A(H33C,H33D), C1S(H1SA,
 H1SB), C2S(H2SA,H2SB), C4S(H4SA,H4SB), C5S(H5SA,H5SB)
2.c Aromatic/amide H refined with riding coordinates:
 C5(H5), C11(H11), C12(H12A), C14(H14A), C15(H15A), C17(H17), C5A(H5A),
 C11A(H11A), C12A(H12C), C14A(H14C), C15A(H15C), C17A(H17A)
2.d Idealised Me refined as rotating group:
 C19(H19A,H19B,H19C), C20(H20A,H20B,H20C), C21(H21A,H21B,H21C), C27(H27A,H27B,
 H27C), C19A(H19D,H19E,H19F), C20A(H20D,H20E,H20F), C21A(H21D,H21E,H21F),
 C27A(H27D,H27E,H27F), C3S(H3SA,H3SB,H3SC), C6S(H6SA,H6SB,H6SC)
2.e Idealised tetrahedral OH refined as rotating group:
 O3(H3), O7(H7), O8(H8), O9(H9), O12(H12), O13(H13), O14(H14), O15(H15),
 O3A(H3A), O7A(H7A), O8A(H8A), O9A(H9A), O12A(H12B), O13A(H13A), O14A(H14B),
 O15A(H15B), O1S(H1S), O2S(H2S)
;
_olex2_submission_special_instructions 'No special instructions were received'

loop_
_space_group_symop_id
_space_group_symop_operation_xyz
1 'x, y, z'
2 'x+1/2, -y+1/2, -z'
3 '-x, y+1/2, -z+1/2'
4 '-x+1/2, -y, z+1/2'

loop_
_atom_site_label
_atom_site_type_symbol
_atom_site_fract_x
_atom_site_fract_y
_atom_site_fract_z
_atom_site_U_iso_or_equiv
_atom_site_adp_type
_atom_site_occupancy
_atom_site_calc_flag
_atom_site_refinement_flags_posn
O2 O 0.5696(3) 0.01230(8) 0.19805(6) 0.0285(5) Uani 1 d .
O3 O 0.7252(3) 0.03277(8) 0.26338(7) 0.0337(6) Uani 1 d .
H3 H 0.6762 0.0112 0.2480 0.050 Uiso 1 calc GR
O4 O 0.0692(3) 0.27715(10) 0.05644(7) 0.0411(7) Uani 1 d .
O5 O 0.3950(2) 0.05345(8) 0.13368(6) 0.0232(5) Uani 1 d .
O6 O 0.5463(3) 0.05435(8) 0.07440(6) 0.0272(5) Uani 1 d .
O7 O 0.2748(3) 0.02715(11) -0.00578(7) 0.0392(6) Uani 1 d .
H7 H 0.3063 0.0298 -0.0307 0.059 Uiso 1 calc GR
O8 O 0.2625(3) -0.07583(9) 0.04445(6) 0.0308(5) Uani 1 d .
H8 H 0.2100 -0.0900 0.0631 0.046 Uiso 1 calc GR
O9 O 0.5314(2) -0.07117(8) 0.07834(7) 0.0274(5) Uani 1 d .
H9 H 0.5003 -0.1048 0.0737 0.041 Uiso 1 calc GR
O10 O 0.6943(2) 0.22355(8) 0.32483(6) 0.0209(4) Uani 1 d .
O11 O 0.7668(2) 0.17036(8) 0.38267(6) 0.0218(4) Uani 1 d .
O12 O 0.7245(3) 0.11968(9) 0.46439(7) 0.0325(5) Uani 1 d .
H12 H 0.7294 0.1007 0.4873 0.049 Uiso 1 calc GR
O13 O 1.0268(3) 0.20123(9) 0.46493(6) 0.0279(5) Uani 1 d .
H13 H 1.0674 0.1703 0.4580 0.042 Uiso 1 calc GR
O14 O 0.9666(3) 0.31472(8) 0.43094(6) 0.0273(5) Uani 1 d .
H14 H 0.9862 0.3066 0.4564 0.041 Uiso 1 calc GR
O15 O 0.8718(2) 0.31572(8) 0.34632(6) 0.0253(5) Uani 1 d .
H15 H 0.8157 0.3169 0.3260 0.038 Uiso 1 calc GR
C2 C 0.4455(3) 0.08939(12) 0.16556(8) 0.0224(7) Uani 1 d .
C3 C 0.5348(4) 0.06453(11) 0.19806(8) 0.0236(7) Uani 1 d .
C4 C 0.6752(4) 0.08747(12) 0.26262(9) 0.0261(7) Uani 1 d .
C5 C 0.7145(4) 0.12610(12) 0.29414(9) 0.0235(7) Uani 1 d .
H5 H 0.7756 0.1141 0.3161 0.028 Uiso 1 calc R
C6 C 0.6635(3) 0.18310(12) 0.29342(8) 0.0213(6) Uani 1 d .
C7 C 0.5738(3) 0.20376(11) 0.26225(8) 0.0212(6) Uani 1 d .
C8 C 0.5359(3) 0.16263(11) 0.23111(8) 0.0206(6) Uani 1 d .
C9 C 0.5820(3) 0.10520(12) 0.23045(8) 0.0214(6) Uani 1 d .
C10 C 0.3154(4) 0.17863(12) 0.13771(8) 0.0232(7) Uani 1 d .
C11 C 0.3230(4) 0.23956(13) 0.13557(10) 0.0322(8) Uani 1 d .
H11 H 0.3861 0.2597 0.1534 0.039 Uiso 1 calc R
C12 C 0.2408(4) 0.27075(13) 0.10821(10) 0.0379(9) Uani 1 d .
H12A H 0.2482 0.3121 0.1071 0.045 Uiso 1 calc R
C13 C 0.1475(4) 0.24250(13) 0.08232(9) 0.0309(8) Uani 1 d .
C14 C 0.1370(4) 0.18231(13) 0.08364(9) 0.0276(7) Uani 1 d .
H14A H 0.0734 0.1625 0.0658 0.033 Uiso 1 calc R
C15 C 0.2216(4) 0.15090(12) 0.11166(9) 0.0252(7) Uani 1 d .
H15A H 0.2142 0.1096 0.1127 0.030 Uiso 1 calc R
C16 C 0.5313(4) 0.26706(11) 0.26041(9) 0.0240(7) Uani 1 d .
H16A H 0.4483 0.2711 0.2424 0.029 Uiso 1 calc R
H16B H 0.5087 0.2810 0.2895 0.029 Uiso 1 calc R
C17 C 0.6447(4) 0.30335(12) 0.24224(8) 0.0282(7) Uani 1 d .
H17 H 0.6903 0.2869 0.2183 0.034 Uiso 1 calc R
C18 C 0.6914(4) 0.35556(12) 0.25478(9) 0.0272(7) Uani 1 d .
C19 C 0.6289(4) 0.39085(13) 0.29096(11) 0.0339(8) Uani 1 d .
H19A H 0.5753 0.4232 0.2791 0.051 Uiso 1 calc GR
H19B H 0.7023 0.4064 0.3091 0.051 Uiso 1 calc GR
H19C H 0.5689 0.3657 0.3080 0.051 Uiso 1 calc GR
C20 C 0.8082(5) 0.38483(14) 0.23179(12) 0.0425(10) Uani 1 d .
H20A H 0.8459 0.3581 0.2103 0.064 Uiso 1 calc GR
H20B H 0.8800 0.3952 0.2524 0.064 Uiso 1 calc GR
H20C H 0.7747 0.4203 0.2177 0.064 Uiso 1 calc GR
C21 C -0.0288(5) 0.24929(15) 0.02930(11) 0.0431(10) Uani 1 d .
H21A H 0.0194 0.2256 0.0080 0.065 Uiso 1 calc GR
H21B H -0.0843 0.2790 0.0148 0.065 Uiso 1 calc GR
H21C H -0.0886 0.2241 0.0465 0.065 Uiso 1 calc GR
C22 C 0.4946(4) 0.02147(12) 0.10866(8) 0.0238(7) Uani 1 d .
H22 H 0.5730 0.0108 0.1277 0.029 Uiso 1 calc R
C23 C 0.4242(3) -0.03461(12) 0.09425(9) 0.0231(6) Uani 1 d .
H23 H 0.3786 -0.0538 0.1192 0.028 Uiso 1 calc R
C24 C 0.3179(4) -0.02172(12) 0.05956(8) 0.0237(7) Uani 1 d .
H24 H 0.2423 0.0024 0.0720 0.028 Uiso 1 calc R
C25 C 0.3833(4) 0.01136(13) 0.02304(9) 0.0264(7) Uani 1 d .
H25 H 0.4523 -0.0138 0.0082 0.032 Uiso 1 calc R
C26 C 0.4519(4) 0.06678(12) 0.04006(9) 0.0305(8) Uani 1 d .
H26 H 0.3799 0.0945 0.0503 0.037 Uiso 1 calc R
C27 C 0.5370(5) 0.09594(15) 0.00579(10) 0.0433(10) Uani 1 d .
H27A H 0.5869 0.1290 0.0181 0.065 Uiso 1 calc GR
H27B H 0.4765 0.1099 -0.0170 0.065 Uiso 1 calc GR
H27C H 0.6026 0.0678 -0.0060 0.065 Uiso 1 calc GR
C28 C 0.8059(3) 0.21365(11) 0.35241(8) 0.0198(6) Uani 1 d .
H28 H 0.8891 0.2011 0.3361 0.024 Uiso 1 calc R
C29 C 0.8318(3) 0.27077(11) 0.37569(8) 0.0196(6) Uani 1 d .
H29 H 0.7467 0.2830 0.3912 0.024 Uiso 1 calc R
C30 C 0.9475(4) 0.26197(11) 0.40729(8) 0.0222(6) Uani 1 d .
H30 H 1.0337 0.2530 0.3912 0.027 Uiso 1 calc R
C31 C 0.9142(4) 0.21074(11) 0.43692(8) 0.0216(6) Uani 1 d .
H31 H 0.8322 0.2214 0.4545 0.026 Uiso 1 calc R
C32 C 0.8791(3) 0.15653(12) 0.41081(8) 0.0209(6) Uani 1 d .
H32 H 0.9607 0.1455 0.3932 0.025 Uiso 1 calc R
C33 C 0.8372(4) 0.10458(12) 0.43761(9) 0.0250(7) Uani 1 d .
H33A H 0.8108 0.0718 0.4187 0.030 Uiso 1 calc R
H33B H 0.9157 0.0918 0.4554 0.030 Uiso 1 calc R
O1 O 0.4478(2) 0.18221(8) 0.19992(6) 0.0226(5) Uani 1 d .
O1A O 0.9779(2) 0.18630(8) 0.21193(6) 0.0239(5) Uani 1 d .
O2A O 1.0884(3) 0.01523(8) 0.21381(7) 0.0337(6) Uani 1 d .
O3A O 1.2562(3) 0.03757(8) 0.27444(6) 0.0345(6) Uani 1 d .
H3A H 1.2211 0.0186 0.2542 0.052 Uiso 1 calc GR
O4A O 0.5810(3) 0.27644(11) 0.07142(8) 0.0503(8) Uani 1 d .
O5A O 0.9096(2) 0.05431(8) 0.15118(6) 0.0255(5) Uani 1 d .
O6A O 1.0171(2) 0.04346(8) 0.08510(6) 0.0258(5) Uani 1 d .
O7A O 0.7569(3) -0.04673(9) 0.03091(6) 0.0281(5) Uani 1 d .
H7A H 0.6905 -0.0574 0.0462 0.042 Uiso 1 calc GR
O8A O 0.8259(2) -0.11822(8) 0.10441(7) 0.0272(5) Uani 1 d .
H8A H 0.8895 -0.1366 0.0923 0.041 Uiso 1 calc GR
O9A O 1.0963(2) -0.07350(8) 0.11615(6) 0.0251(5) Uani 1 d .
H9A H 1.0988 -0.1063 0.1281 0.038 Uiso 1 calc GR
O10A O 1.2343(2) 0.23060(8) 0.33335(6) 0.0237(5) Uani 1 d .
O11A O 1.2840(2) 0.17247(8) 0.39056(6) 0.0241(5) Uani 1 d .
O12A O 1.2014(3) 0.11281(9) 0.46383(7) 0.0311(5) Uani 1 d .
H12B H 1.2027 0.0981 0.4884 0.047 Uiso 1 calc GR
O13A O 1.5127(3) 0.18942(9) 0.48325(6) 0.0288(5) Uani 1 d .
H13A H 1.5750 0.1693 0.4720 0.043 Uiso 1 calc GR
O14A O 1.4836(3) 0.30914(8) 0.44960(6) 0.0306(5) Uani 1 d .
H14B H 1.4946 0.3003 0.4754 0.046 Uiso 1 calc GR
O15A O 1.4105(3) 0.31790(8) 0.36430(6) 0.0264(5) Uani 1 d .
H15B H 1.3650 0.3483 0.3692 0.040 Uiso 1 calc GR
C1A C 0.9294(4) 0.14965(12) 0.18078(8) 0.0224(7) Uani 1 d .
C2A C 0.9645(4) 0.09201(12) 0.18087(8) 0.0241(7) Uani 1 d .
C3A C 1.0565(4) 0.06833(12) 0.21255(9) 0.0259(7) Uani 1 d .
C4A C 1.2086(4) 0.09318(12) 0.27372(9) 0.0277(7) Uani 1 d .
C5A C 1.2530(4) 0.13266(12) 0.30389(9) 0.0254(7) Uani 1 d .
H5A H 1.3176 0.1213 0.3251 0.031 Uiso 1 calc R
C6A C 1.2018(4) 0.18956(12) 0.30291(8) 0.0235(7) Uani 1 d .
C7A C 1.1103(3) 0.20937(11) 0.27182(8) 0.0207(6) Uani 1 d .
C8A C 1.0680(4) 0.16738(12) 0.24206(8) 0.0230(7) Uani 1 d .
C9A C 1.1113(4) 0.10986(12) 0.24272(8) 0.0230(7) Uani 1 d .
C10A C 0.8408(4) 0.18230(12) 0.15137(8) 0.0237(7) Uani 1 d .
C11A C 0.8547(4) 0.24320(12) 0.14813(9) 0.0301(8) Uani 1 d .
H11A H 0.9243 0.2623 0.1642 0.036 Uiso 1 calc R
C12A C 0.7700(4) 0.27600(13) 0.12226(10) 0.0368(9) Uani 1 d .
H12C H 0.7807 0.3172 0.1208 0.044 Uiso 1 calc R
C13A C 0.6695(4) 0.24856(14) 0.09849(10) 0.0359(9) Uani 1 d .
C14A C 0.6546(4) 0.18828(14) 0.10029(9) 0.0316(7) Uani 1 d .
H14C H 0.5864 0.1696 0.0835 0.038 Uiso 1 calc R
C15A C 0.7386(4) 0.15544(13) 0.12643(9) 0.0264(7) Uani 1 d .
H15C H 0.7273 0.1143 0.1276 0.032 Uiso 1 calc R
C16A C 1.0639(4) 0.27210(11) 0.26786(8) 0.0231(7) Uani 1 d .
H16C H 0.9661 0.2731 0.2593 0.028 Uiso 1 calc R
H16D H 1.0722 0.2916 0.2960 0.028 Uiso 1 calc R
C17A C 1.1481(4) 0.30446(12) 0.23558(9) 0.0267(7) Uani 1 d .
H17A H 1.1564 0.2870 0.2082 0.032 Uiso 1 calc R
C18A C 1.2124(4) 0.35516(12) 0.24130(9) 0.0276(7) Uani 1 d .
C19A C 1.2100(5) 0.39053(13) 0.28155(10) 0.0380(9) Uani 1 d .
H19D H 1.1583 0.4266 0.2767 0.057 Uiso 1 calc GR
H19E H 1.3043 0.4002 0.2900 0.057 Uiso 1 calc GR
H19F H 1.1659 0.3679 0.3043 0.057 Uiso 1 calc GR
C20A C 1.2988(5) 0.38178(14) 0.20637(10) 0.0389(9) Uani 1 d .
H20D H 1.3959 0.3799 0.2145 0.058 Uiso 1 calc GR
H20E H 1.2719 0.4226 0.2022 0.058 Uiso 1 calc GR
H20F H 1.2846 0.3601 0.1798 0.058 Uiso 1 calc GR
C21A C 0.5810(7) 0.33896(18) 0.07212(16) 0.0787(19) Uani 1 d .
H21D H 0.5033 0.3536 0.0554 0.118 Uiso 1 calc GR
H21E H 0.6670 0.3535 0.0598 0.118 Uiso 1 calc GR
H21F H 0.5729 0.3526 0.1017 0.118 Uiso 1 calc GR
C22A C 1.0127(4) 0.02250(11) 0.12699(8) 0.0233(7) Uani 1 d .
H22A H 1.1044 0.0291 0.1405 0.028 Uiso 1 calc R
C23A C 0.9779(3) -0.04240(11) 0.13012(8) 0.0217(6) Uani 1 d .
H23A H 0.9582 -0.0526 0.1606 0.026 Uiso 1 calc R
C24A C 0.8539(3) -0.05760(11) 0.10274(9) 0.0219(6) Uani 1 d .
H24A H 0.7729 -0.0370 0.1153 0.026 Uiso 1 calc R
C25A C 0.8726(3) -0.03473(12) 0.05743(9) 0.0228(6) Uani 1 d .
H25A H 0.9556 -0.0535 0.0446 0.027 Uiso 1 calc R
C26A C 0.8956(4) 0.03159(12) 0.05937(9) 0.0250(7) Uani 1 d .
H26A H 0.8138 0.0509 0.0725 0.030 Uiso 1 calc R
C27A C 0.9239(4) 0.05813(15) 0.01616(10) 0.0393(9) Uani 1 d .
H27D H 0.9275 0.1007 0.0188 0.059 Uiso 1 calc GR
H27E H 0.8505 0.0472 -0.0037 0.059 Uiso 1 calc GR
H27F H 1.0120 0.0437 0.0054 0.059 Uiso 1 calc GR
C28A C 1.3375(3) 0.21732(11) 0.36360(8) 0.0204(6) Uani 1 d .
H28A H 1.4242 0.2045 0.3493 0.024 Uiso 1 calc R
C29A C 1.3608(3) 0.27191(11) 0.39024(8) 0.0197(6) Uani 1 d .
H29A H 1.2721 0.2840 0.4037 0.024 Uiso 1 calc R
C30A C 1.4639(4) 0.25727(11) 0.42512(8) 0.0223(6) Uani 1 d .
H30A H 1.5530 0.2466 0.4113 0.027 Uiso 1 calc R
C31A C 1.4149(4) 0.20569(11) 0.45149(8) 0.0213(6) Uani 1 d .
H31A H 1.3274 0.2169 0.4661 0.026 Uiso 1 calc R
C32A C 1.3850(4) 0.15433(11) 0.42118(8) 0.0231(7) Uani 1 d .
H32A H 1.4713 0.1436 0.4058 0.028 Uiso 1 calc R
C33A C 1.3272(4) 0.10036(12) 0.44269(9) 0.0287(7) Uani 1 d .
H33C H 1.3118 0.0696 0.4210 0.034 Uiso 1 calc R
H33D H 1.3946 0.0854 0.4637 0.034 Uiso 1 calc R
O1S O 0.6695(4) 0.49205(15) 0.14798(9) 0.0613(9) Uani 1 d .
H1S H 0.7135 0.5067 0.1684 0.092 Uiso 1 calc GR
C1S C 0.5340(6) 0.4785(2) 0.16154(16) 0.0658(13) Uani 1 d .
H1SA H 0.5211 0.4906 0.1916 0.079 Uiso 1 calc R
H1SB H 0.5182 0.4359 0.1596 0.079 Uiso 1 calc R
C2S C 0.4337(6) 0.5103(2) 0.13338(15) 0.0640(13) Uani 1 d .
H2SA H 0.3410 0.5081 0.1462 0.077 Uiso 1 calc R
H2SB H 0.4600 0.5520 0.1317 0.077 Uiso 1 calc R
C3S C 0.4291(6) 0.4853(2) 0.08928(14) 0.0667(14) Uani 1 d .
H3SA H 0.3867 0.5136 0.0698 0.100 Uiso 1 calc GR
H3SB H 0.3749 0.4493 0.0895 0.100 Uiso 1 calc GR
H3SC H 0.5227 0.4767 0.0797 0.100 Uiso 1 calc GR
O2S O -0.1669(4) 0.43799(16) 0.08999(10) 0.0663(9) Uani 1 d .
H2S H -0.1661 0.4747 0.0904 0.099 Uiso 1 calc GR
C4S C -0.0469(6) 0.41590(19) 0.11229(13) 0.0600(13) Uani 1 d .
H4SA H -0.0076 0.3828 0.0960 0.072 Uiso 1 calc R
H4SB H -0.0748 0.4012 0.1407 0.072 Uiso 1 calc R
C5S C 0.0587(6) 0.4616(2) 0.11760(15) 0.0632(13) Uani 1 d .
H5SA H 0.0813 0.4782 0.0893 0.076 Uiso 1 calc R
H5SB H 0.1432 0.4437 0.1293 0.076 Uiso 1 calc R
C6S C 0.0128(6) 0.5104(2) 0.14705(17) 0.0745(16) Uani 1 d .
H6SA H -0.0706 0.5285 0.1356 0.112 Uiso 1 calc GR
H6SB H 0.0855 0.5398 0.1491 0.112 Uiso 1 calc GR
H6SC H -0.0063 0.4945 0.1755 0.112 Uiso 1 calc GR
C1 C 0.4048(3) 0.14628(12) 0.16742(8) 0.0206(6) Uani 1 d .

loop_
_atom_site_aniso_label
_atom_site_aniso_U_11
_atom_site_aniso_U_22
_atom_site_aniso_U_33
_atom_site_aniso_U_23
_atom_site_aniso_U_13
_atom_site_aniso_U_12
O2 0.0466(15) 0.0116(9) 0.0274(10) -0.0040(7) -0.0069(10) 0.0035(10)
O3 0.0584(17) 0.0145(9) 0.0281(10) -0.0059(8) -0.0141(11) 0.0069(11)
O4 0.0596(19) 0.0255(11) 0.0383(12) 0.0034(9) -0.0194(13) 0.0058(12)
O5 0.0308(13) 0.0172(9) 0.0215(9) -0.0088(8) -0.0018(9) 0.0026(9)
O6 0.0382(14) 0.0203(9) 0.0230(9) -0.0022(8) 0.0010(10) -0.0042(10)
O7 0.0491(17) 0.0435(13) 0.0250(10) 0.0049(10) -0.0077(11) 0.0012(13)
O8 0.0370(15) 0.0297(11) 0.0256(10) -0.0096(8) 0.0012(10) -0.0110(11)
O9 0.0309(13) 0.0158(9) 0.0356(11) -0.0061(8) -0.0009(10) 0.0010(9)
O10 0.0304(12) 0.0138(9) 0.0186(8) -0.0037(7) -0.0053(9) -0.0008(9)
O11 0.0301(12) 0.0170(9) 0.0182(8) 0.0021(7) -0.0028(9) -0.0055(9)
O12 0.0382(15) 0.0285(11) 0.0308(10) 0.0143(9) 0.0102(11) 0.0086(11)
O13 0.0396(14) 0.0235(10) 0.0206(9) -0.0036(8) -0.0093(10) 0.0052(10)
O14 0.0474(15) 0.0174(9) 0.0170(8) -0.0011(7) -0.0057(10) -0.0085(10)
O15 0.0413(14) 0.0152(9) 0.0194(9) 0.0026(7) -0.0013(10) -0.0057(10)
C2 0.0318(19) 0.0156(13) 0.0199(12) -0.0057(10) -0.0022(13) -0.0023(13)
C3 0.037(2) 0.0138(12) 0.0202(12) -0.0019(10) -0.0005(13) -0.0018(13)
C4 0.042(2) 0.0156(13) 0.0212(12) 0.0013(10) -0.0022(14) 0.0021(14)
C5 0.0331(19) 0.0173(13) 0.0201(12) -0.0011(10) -0.0053(13) 0.0005(13)
C6 0.0330(18) 0.0144(12) 0.0166(11) -0.0030(10) -0.0009(13) -0.0010(13)
C7 0.0323(18) 0.0143(12) 0.0170(11) -0.0010(10) 0.0000(12) 0.0009(12)
C8 0.0287(18) 0.0147(12) 0.0183(12) 0.0006(10) -0.0023(13) 0.0004(12)
C9 0.0321(18) 0.0153(12) 0.0168(11) -0.0003(10) -0.0011(13) -0.0008(13)
C10 0.0342(19) 0.0174(13) 0.0180(12) -0.0030(10) -0.0003(13) 0.0024(13)
C11 0.046(2) 0.0188(14) 0.0322(15) -0.0033(12) -0.0093(16) 0.0002(15)
C12 0.060(3) 0.0154(14) 0.0379(17) -0.0020(12) -0.0135(18) 0.0028(16)
C13 0.045(2) 0.0240(14) 0.0238(13) -0.0001(11) -0.0027(15) 0.0071(15)
C14 0.035(2) 0.0251(14) 0.0229(13) -0.0025(11) -0.0033(14) 0.0023(15)
C15 0.0336(19) 0.0152(13) 0.0268(14) -0.0004(11) -0.0017(14) 0.0006(13)
C16 0.039(2) 0.0127(12) 0.0198(12) -0.0027(10) -0.0031(13) 0.0007(13)
C17 0.049(2) 0.0170(13) 0.0183(12) -0.0013(10) 0.0058(14) 0.0038(14)
C18 0.037(2) 0.0157(13) 0.0288(14) 0.0041(11) -0.0014(15) 0.0048(13)
C19 0.045(2) 0.0174(14) 0.0390(16) -0.0074(13) 0.0005(17) -0.0013(15)
C20 0.059(3) 0.0209(15) 0.0477(19) 0.0045(14) 0.013(2) -0.0074(17)
C21 0.058(3) 0.0388(18) 0.0325(16) -0.0012(14) -0.0164(19) 0.0025(19)
C22 0.0330(19) 0.0171(13) 0.0212(12) -0.0045(10) 0.0020(13) 0.0030(13)
C23 0.0290(18) 0.0157(12) 0.0245(13) -0.0047(10) -0.0007(13) 0.0017(13)
C24 0.0297(19) 0.0192(13) 0.0221(13) -0.0054(10) -0.0028(13) -0.0017(13)
C25 0.0329(19) 0.0248(14) 0.0215(13) -0.0021(11) -0.0026(13) 0.0033(14)
C26 0.048(2) 0.0197(14) 0.0241(13) -0.0014(11) -0.0026(15) 0.0031(15)
C27 0.069(3) 0.0331(17) 0.0280(15) 0.0003(13) -0.0001(18) -0.0187(19)
C28 0.0293(17) 0.0140(12) 0.0161(11) 0.0012(10) -0.0024(12) -0.0010(12)
C29 0.0272(17) 0.0152(12) 0.0164(11) -0.0003(9) -0.0025(12) -0.0041(12)
C30 0.0355(19) 0.0134(12) 0.0177(12) -0.0042(10) 0.0005(13) -0.0019(13)
C31 0.0324(18) 0.0166(12) 0.0159(11) 0.0009(10) -0.0021(13) -0.0009(13)
C32 0.0266(18) 0.0185(13) 0.0178(12) -0.0008(10) -0.0014(13) 0.0008(12)
C33 0.0308(19) 0.0185(13) 0.0257(13) 0.0010(11) 0.0055(14) 0.0028(13)
O1 0.0343(13) 0.0147(9) 0.0188(8) -0.0034(7) -0.0049(9) 0.0034(9)
O1A 0.0379(13) 0.0141(8) 0.0197(8) -0.0043(7) -0.0055(9) 0.0008(9)
O2A 0.0573(17) 0.0118(9) 0.0319(10) -0.0041(8) -0.0096(12) 0.0028(10)
O3A 0.0624(18) 0.0132(9) 0.0278(10) -0.0043(8) -0.0110(12) 0.0070(11)
O4A 0.077(2) 0.0326(12) 0.0411(13) 0.0004(11) -0.0241(15) 0.0118(14)
O5A 0.0328(13) 0.0149(9) 0.0288(10) -0.0091(8) -0.0031(10) 0.0010(9)
O6A 0.0342(13) 0.0189(9) 0.0243(9) 0.0014(8) -0.0032(10) -0.0045(10)
O7A 0.0334(14) 0.0283(11) 0.0227(9) -0.0069(8) -0.0019(10) -0.0043(10)
O8A 0.0347(14) 0.0131(9) 0.0339(11) -0.0040(8) 0.0039(11) -0.0035(9)
O9A 0.0331(13) 0.0139(9) 0.0282(10) 0.0023(7) 0.0006(10) 0.0008(9)
O10A 0.0393(14) 0.0147(9) 0.0171(8) -0.0028(7) -0.0063(9) 0.0022(9)
O11A 0.0392(14) 0.0152(9) 0.0179(9) 0.0025(7) -0.0009(9) -0.0016(9)
O12A 0.0425(15) 0.0253(10) 0.0255(10) 0.0103(8) 0.0020(10) -0.0012(10)
O13A 0.0434(15) 0.0251(10) 0.0180(8) -0.0005(8) -0.0040(10) 0.0118(10)
O14A 0.0553(16) 0.0144(9) 0.0221(9) -0.0017(7) -0.0112(11) -0.0043(10)
O15A 0.0450(15) 0.0135(9) 0.0208(9) 0.0024(7) 0.0010(10) -0.0034(10)
C1A 0.0313(19) 0.0175(13) 0.0185(12) -0.0042(10) 0.0026(13) -0.0019(13)
C2A 0.0364(19) 0.0153(13) 0.0205(12) -0.0049(10) -0.0004(14) -0.0020(14)
C3A 0.039(2) 0.0153(13) 0.0228(13) -0.0019(10) -0.0004(14) -0.0016(13)
C4A 0.045(2) 0.0156(13) 0.0223(13) -0.0024(11) -0.0023(14) 0.0011(14)
C5A 0.039(2) 0.0183(13) 0.0195(12) -0.0009(10) -0.0022(14) -0.0002(14)
C6A 0.039(2) 0.0163(13) 0.0149(11) -0.0014(10) 0.0020(12) -0.0032(14)
C7A 0.0303(18) 0.0143(12) 0.0176(12) -0.0013(10) 0.0010(12) 0.0000(12)
C8A 0.0339(19) 0.0179(13) 0.0172(12) 0.0010(10) 0.0017(13) -0.0007(13)
C9A 0.0347(19) 0.0161(13) 0.0182(12) -0.0029(10) 0.0009(13) -0.0013(13)
C10A 0.0364(19) 0.0161(13) 0.0184(12) -0.0030(10) -0.0031(13) 0.0010(13)
C11A 0.048(2) 0.0160(13) 0.0259(13) -0.0043(11) -0.0036(15) -0.0023(14)
C12A 0.065(3) 0.0146(13) 0.0308(15) -0.0017(12) -0.0080(17) 0.0006(16)
C13A 0.057(3) 0.0258(16) 0.0253(14) -0.0005(12) -0.0069(17) 0.0062(16)
C14A 0.041(2) 0.0290(15) 0.0249(13) -0.0065(12) -0.0040(15) 0.0027(16)
C15A 0.0334(19) 0.0194(13) 0.0263(14) -0.0060(11) 0.0020(14) 0.0009(14)
C16A 0.037(2) 0.0128(12) 0.0193(12) -0.0030(10) -0.0007(13) -0.0017(13)
C17A 0.042(2) 0.0195(14) 0.0188(12) -0.0011(10) 0.0009(14) 0.0027(14)
C18A 0.047(2) 0.0149(12) 0.0214(13) 0.0021(11) 0.0024(15) -0.0001(14)
C19A 0.063(3) 0.0200(15) 0.0313(15) -0.0077(12) 0.0022(18) -0.0080(17)
C20A 0.059(3) 0.0217(14) 0.0361(16) 0.0047(13) 0.0093(18) -0.0049(17)
C21A 0.125(5) 0.035(2) 0.077(3) 0.001(2) -0.054(4) 0.011(3)
C22A 0.0339(19) 0.0161(13) 0.0200(12) -0.0025(10) -0.0005(13) 0.0004(13)
C23A 0.0335(18) 0.0105(12) 0.0211(12) -0.0013(10) 0.0008(13) -0.0021(12)
C24A 0.0272(17) 0.0108(12) 0.0276(13) -0.0024(10) 0.0012(13) 0.0004(12)
C25A 0.0255(18) 0.0214(14) 0.0214(13) -0.0043(11) -0.0031(13) -0.0012(13)
C26A 0.0284(18) 0.0217(14) 0.0250(13) 0.0003(11) -0.0051(13) -0.0001(13)
C27A 0.050(3) 0.0345(17) 0.0330(16) 0.0100(14) -0.0080(17) -0.0087(18)
C28A 0.0310(18) 0.0137(12) 0.0165(11) 0.0024(10) 0.0006(13) -0.0001(12)
C29A 0.0304(18) 0.0128(12) 0.0160(11) -0.0009(9) 0.0015(12) -0.0010(12)
C30A 0.0349(19) 0.0143(12) 0.0177(12) -0.0026(10) -0.0001(13) -0.0002(13)
C31A 0.0308(18) 0.0169(13) 0.0162(11) 0.0003(10) -0.0030(12) 0.0056(13)
C32A 0.038(2) 0.0140(12) 0.0172(12) 0.0006(10) 0.0009(13) 0.0057(13)
C33A 0.047(2) 0.0158(13) 0.0236(13) 0.0038(11) 0.0047(15) 0.0025(14)
O1S 0.068(2) 0.075(2) 0.0417(14) -0.0091(14) 0.0040(15) -0.0173(18)
C1S 0.063(3) 0.069(3) 0.066(3) 0.003(2) 0.000(3) -0.014(3)
C2S 0.075(4) 0.051(2) 0.066(3) -0.002(2) 0.007(3) -0.007(3)
C3S 0.082(4) 0.053(3) 0.066(3) 0.002(2) 0.004(3) 0.005(3)
O2S 0.074(3) 0.083(2) 0.0421(14) -0.0055(16) -0.0094(16) -0.005(2)
C4S 0.084(4) 0.048(2) 0.047(2) 0.0047(18) 0.000(2) -0.003(3)
C5S 0.077(4) 0.052(2) 0.061(2) -0.004(2) -0.010(3) -0.007(3)
C6S 0.075(4) 0.073(3) 0.076(3) -0.019(3) 0.012(3) -0.021(3)
C1 0.0285(17) 0.0154(12) 0.0180(12) -0.0008(10) 0.0001(13) 0.0007(13)

loop_
_atom_type_symbol
_atom_type_description
_atom_type_scat_dispersion_real
_atom_type_scat_dispersion_imag
_atom_type_scat_source
C C 0.0181 0.0091 'International Tables Vol C Tables 4.2.6.8 and 6.1.1.4'
H H 0.0000 0.0000 'International Tables Vol C Tables 4.2.6.8 and 6.1.1.4'
O O 0.0492 0.0322 'International Tables Vol C Tables 4.2.6.8 and 6.1.1.4'

loop_
_geom_angle_atom_site_label_1
_geom_angle_atom_site_label_2
_geom_angle_atom_site_label_3
_geom_angle
C4 O3 H3 109.5
C13 O4 C21 117.8(3)
C2 O5 C22 116.9(2)
C22 O6 C26 116.5(3)
C25 O7 H7 109.5
C24 O8 H8 109.5
C23 O9 H9 109.5
C6 O10 C28 119.7(2)
C28 O11 C32 110.9(2)
C33 O12 H12 109.5
C31 O13 H13 109.5
C30 O14 H14 109.5
C29 O15 H15 109.5
O5 C2 C3 119.0(2)
C1 C2 O5 119.7(3)
C1 C2 C3 121.2(2)
O2 C3 C2 122.7(3)
O2 C3 C9 122.1(3)
C9 C3 C2 115.3(2)
O3 C4 C5 119.0(3)
O3 C4 C9 120.8(3)
C5 C4 C9 120.2(3)
C4 C5 H5 120.4
C4 C5 C6 119.3(3)
C6 C5 H5 120.4
O10 C6 C5 122.5(3)
O10 C6 C7 114.0(2)
C7 C6 C5 123.5(2)
C6 C7 C8 115.0(2)
C6 C7 C16 121.7(2)
C8 C7 C16 123.1(3)
C9 C8 C7 124.0(3)
O1 C8 C7 116.0(2)
O1 C8 C9 120.0(2)
C4 C9 C3 121.1(3)
C8 C9 C3 121.0(3)
C8 C9 C4 117.9(3)
C11 C10 C1 120.0(3)
C15 C10 C11 117.8(3)
C15 C10 C1 122.2(2)
C10 C11 H11 119.4
C12 C11 C10 121.2(3)
C12 C11 H11 119.4
C11 C12 H12A 119.8
C11 C12 C13 120.5(3)
C13 C12 H12A 119.8
O4 C13 C12 116.4(3)
O4 C13 C14 123.7(3)
C12 C13 C14 119.9(3)
C13 C14 H14A 120.4
C13 C14 C15 119.1(3)
C15 C14 H14A 120.4
C10 C15 C14 121.5(3)
C10 C15 H15A 119.2
C14 C15 H15A 119.2
C7 C16 H16A 109.6
C7 C16 H16B 109.6
H16A C16 H16B 108.1
C17 C16 C7 110.3(3)
C17 C16 H16A 109.6
C17 C16 H16B 109.6
C16 C17 H17 115.2
C18 C17 C16 129.5(3)
C18 C17 H17 115.2
C17 C18 C19 123.9(3)
C17 C18 C20 121.0(3)
C20 C18 C19 115.0(3)
C18 C19 H19A 109.5
C18 C19 H19B 109.5
C18 C19 H19C 109.5
H19A C19 H19B 109.5
H19A C19 H19C 109.5
H19B C19 H19C 109.5
C18 C20 H20A 109.5
C18 C20 H20B 109.5
C18 C20 H20C 109.5
H20A C20 H20B 109.5
H20A C20 H20C 109.5
H20B C20 H20C 109.5
O4 C21 H21A 109.5
O4 C21 H21B 109.5
O4 C21 H21C 109.5
H21A C21 H21B 109.5
H21A C21 H21C 109.5
H21B C21 H21C 109.5
O5 C22 H22 108.3
O5 C22 C23 106.6(3)
O6 C22 O5 112.5(2)
O6 C22 H22 108.3
O6 C22 C23 112.8(2)
C23 C22 H22 108.3
O9 C23 C22 105.6(3)
O9 C23 H23 109.8
O9 C23 C24 111.1(2)
C22 C23 H23 109.8
C22 C23 C24 110.6(2)
C24 C23 H23 109.8
O8 C24 C23 108.8(2)
O8 C24 H24 109.2
O8 C24 C25 110.0(2)
C23 C24 H24 109.2
C25 C24 C23 110.4(3)
C25 C24 H24 109.2
O7 C25 C24 107.0(3)
O7 C25 H25 110.3
O7 C25 C26 109.4(2)
C24 C25 H25 110.3
C24 C25 C26 109.6(2)
C26 C25 H25 110.3
O6 C26 C25 112.0(2)
O6 C26 H26 109.4
O6 C26 C27 105.5(3)
C25 C26 H26 109.4
C27 C26 C25 111.0(2)
C27 C26 H26 109.4
C26 C27 H27A 109.5
C26 C27 H27B 109.5
C26 C27 H27C 109.5
H27A C27 H27B 109.5
H27A C27 H27C 109.5
H27B C27 H27C 109.5
O10 C28 O11 108.3(2)
O10 C28 H28 111.0
O10 C28 C29 106.5(2)
O11 C28 H28 111.0
O11 C28 C29 109.0(2)
C29 C28 H28 111.0
O15 C29 C28 110.8(2)
O15 C29 H29 109.7
O15 C29 C30 108.2(2)
C28 C29 H29 109.7
C30 C29 C28 108.8(2)
C30 C29 H29 109.7
O14 C30 C29 108.9(2)
O14 C30 H30 108.9
O14 C30 C31 111.2(2)
C29 C30 H30 108.9
C29 C30 C31 109.9(3)
C31 C30 H30 108.9
O13 C31 C30 109.1(3)
O13 C31 H31 108.4
O13 C31 C32 112.3(2)
C30 C31 H31 108.4
C32 C31 C30 110.3(2)
C32 C31 H31 108.4
O11 C32 C31 108.6(2)
O11 C32 H32 108.8
O11 C32 C33 107.9(2)
C31 C32 H32 108.8
C33 C32 C31 113.8(2)
C33 C32 H32 108.8
O12 C33 C32 110.1(2)
O12 C33 H33A 109.6
O12 C33 H33B 109.6
C32 C33 H33A 109.6
C32 C33 H33B 109.6
H33A C33 H33B 108.2
C1 O1 C8 121.4(2)
C8A O1A C1A 121.4(2)
C4A O3A H3A 109.5
C13A O4A C21A 117.2(3)
C2A O5A C22A 113.5(2)
C22A O6A C26A 115.5(2)
C25A O7A H7A 109.5
C24A O8A H8A 109.5
C23A O9A H9A 109.5
C6A O10A C28A 118.7(2)
C28A O11A C32A 110.7(2)
C33A O12A H12B 109.5
C31A O13A H13A 109.5
C30A O14A H14B 109.5
C29A O15A H15B 109.5
O1A C1A C10A 109.7(2)
C2A C1A O1A 120.3(3)
C2A C1A C10A 129.9(3)
O5A C2A C3A 118.0(2)
C1A C2A O5A 120.6(3)
C1A C2A C3A 121.4(3)
O2A C3A C2A 122.6(3)
O2A C3A C9A 121.8(3)
C9A C3A C2A 115.6(2)
O3A C4A C5A 119.8(3)
O3A C4A C9A 119.8(3)
C5A C4A C9A 120.4(3)
C4A C5A H5A 120.5
C4A C5A C6A 119.0(3)
C6A C5A H5A 120.5
O10A C6A C5A 122.7(3)
O10A C6A C7A 114.1(2)
C7A C6A C5A 123.2(3)
C6A C7A C8A 115.4(3)
C6A C7A C16A 123.9(2)
C8A C7A C16A 120.7(3)
O1A C8A C7A 115.6(2)
O1A C8A C9A 120.7(3)
C9A C8A C7A 123.6(3)
C4A C9A C3A 121.4(3)
C8A C9A C3A 120.3(3)
C8A C9A C4A 118.3(3)
C11A C10A C1A 119.6(3)
C15A C10A C1A 122.8(3)
C15A C10A C11A 117.5(3)
C10A C11A H11A 119.1
C12A C11A C10A 121.7(3)
C12A C11A H11A 119.2
C11A C12A H12C 120.2
C13A C12A C11A 119.5(3)
C13A C12A H12C 120.2
O4A C13A C12A 124.6(3)
O4A C13A C14A 115.0(3)
C12A C13A C14A 120.3(3)
C13A C14A H14C 119.9
C15A C14A C13A 120.2(3)
C15A C14A H14C 119.9
C10A C15A H15C 119.7
C14A C15A C10A 120.7(3)
C14A C15A H15C 119.7
C7A C16A H16C 109.4
C7A C16A H16D 109.4
H16C C16A H16D 108.0
C17A C16A C7A 111.2(3)
C17A C16A H16C 109.4
C17A C16A H16D 109.4
C16A C17A H17A 116.6
C18A C17A C16A 126.8(3)
C18A C17A H17A 116.6
C17A C18A C19A 125.3(3)
C17A C18A C20A 121.2(3)
C19A C18A C20A 113.6(3)
C18A C19A H19D 109.5
C18A C19A H19E 109.5
C18A C19A H19F 109.5
H19D C19A H19E 109.5
H19D C19A H19F 109.5
H19E C19A H19F 109.5
C18A C20A H20D 109.5
C18A C20A H20E 109.5
C18A C20A H20F 109.5
H20D C20A H20E 109.5
H20D C20A H20F 109.5
H20E C20A H20F 109.5
O4A C21A H21D 109.5
O4A C21A H21E 109.5
O4A C21A H21F 109.5
H21D C21A H21E 109.5
H21D C21A H21F 109.5
H21E C21A H21F 109.5
O5A C22A H22A 108.6
O5A C22A C23A 107.5(2)
O6A C22A O5A 109.7(2)
O6A C22A H22A 108.6
O6A C22A C23A 113.7(2)
C23A C22A H22A 108.6
O9A C23A C22A 106.7(2)
O9A C23A H23A 109.3
O9A C23A C24A 110.8(2)
C22A C23A H23A 109.3
C24A C23A C22A 111.3(2)
C24A C23A H23A 109.3
O8A C24A C23A 110.9(2)
O8A C24A H24A 107.3
O8A C24A C25A 113.2(2)
C23A C24A H24A 107.3
C23A C24A C25A 110.5(2)
C25A C24A H24A 107.3
O7A C25A C24A 112.4(3)
O7A C25A H25A 108.8
O7A C25A C26A 109.2(2)
C24A C25A H25A 108.8
C24A C25A C26A 108.7(2)
C26A C25A H25A 108.8
O6A C26A C25A 109.0(2)
O6A C26A H26A 109.7
O6A C26A C27A 105.8(3)
C25A C26A H26A 109.7
C27A C26A C25A 112.9(2)
C27A C26A H26A 109.7
C26A C27A H27D 109.5
C26A C27A H27E 109.5
C26A C27A H27F 109.5
H27D C27A H27E 109.5
H27D C27A H27F 109.5
H27E C27A H27F 109.5
O10A C28A O11A 106.9(2)
O10A C28A H28A 111.2
O10A C28A C29A 107.3(2)
O11A C28A H28A 111.2
O11A C28A C29A 108.8(2)
C29A C28A H28A 111.2
O15A C29A C28A 110.4(2)
O15A C29A H29A 109.3
O15A C29A C30A 110.5(3)
C28A C29A H29A 109.3
C28A C29A C30A 108.1(2)
C30A C29A H29A 109.3
O14A C30A C29A 106.9(2)
O14A C30A H30A 108.5
O14A C30A C31A 113.4(2)
C29A C30A H30A 108.5
C31A C30A C29A 110.8(3)
C31A C30A H30A 108.5
O13A C31A C30A 111.9(3)
O13A C31A H31A 108.5
O13A C31A C32A 110.9(2)
C30A C31A H31A 108.5
C30A C31A C32A 108.6(2)
C32A C31A H31A 108.5
O11A C32A C31A 108.7(2)
O11A C32A H32A 109.0
O11A C32A C33A 106.2(3)
C31A C32A H32A 109.0
C33A C32A C31A 114.8(2)
C33A C32A H32A 109.0
O12A C33A C32A 111.3(2)
O12A C33A H33C 109.4
O12A C33A H33D 109.4
C32A C33A H33C 109.4
C32A C33A H33D 109.4
H33C C33A H33D 108.0
C1S O1S H1S 109.5
O1S C1S H1SA 109.9
O1S C1S H1SB 109.9
O1S C1S C2S 108.8(4)
H1SA C1S H1SB 108.3
C2S C1S H1SA 109.9
C2S C1S H1SB 109.9
C1S C2S H2SA 109.2
C1S C2S H2SB 109.2
H2SA C2S H2SB 107.9
C3S C2S C1S 112.0(4)
C3S C2S H2SA 109.2
C3S C2S H2SB 109.2
C2S C3S H3SA 109.5
C2S C3S H3SB 109.5
C2S C3S H3SC 109.5
H3SA C3S H3SB 109.5
H3SA C3S H3SC 109.5
H3SB C3S H3SC 109.5
C4S O2S H2S 109.5
O2S C4S H4SA 109.3
O2S C4S H4SB 109.3
O2S C4S C5S 111.6(4)
H4SA C4S H4SB 108.0
C5S C4S H4SA 109.3
C5S C4S H4SB 109.3
C4S C5S H5SA 109.1
C4S C5S H5SB 109.1
C4S C5S C6S 112.6(5)
H5SA C5S H5SB 107.8
C6S C5S H5SA 109.1
C6S C5S H5SB 109.1
C5S C6S H6SA 109.5
C5S C6S H6SB 109.5
C5S C6S H6SC 109.5
H6SA C6S H6SB 109.5
H6SA C6S H6SC 109.5
H6SB C6S H6SC 109.5
C2 C1 C10 128.7(3)
C2 C1 O1 121.0(3)
O1 C1 C10 110.3(2)

loop_
_geom_bond_atom_site_label_1
_geom_bond_atom_site_label_2
_geom_bond_distance
O2 C3 1.243(3)
O3 H3 0.8400
O3 C4 1.344(3)
O4 C13 1.367(4)
O4 C21 1.428(4)
O5 C2 1.384(3)
O5 C22 1.446(4)
O6 C22 1.404(3)
O6 C26 1.443(4)
O7 H7 0.8400
O7 C25 1.436(4)
O8 H8 0.8400
O8 C24 1.432(3)
O9 H9 0.8400
O9 C23 1.428(4)
O10 C6 1.384(3)
O10 C28 1.407(4)
O11 C28 1.423(3)
O11 C32 1.440(4)
O12 H12 0.8400
O12 C33 1.424(4)
O13 H13 0.8400
O13 C31 1.422(4)
O14 H14 0.8400
O14 C30 1.429(3)
O15 H15 0.8400
O15 C29 1.434(3)
C2 C3 1.454(4)
C2 C1 1.363(4)
C3 C9 1.452(4)
C4 C5 1.380(4)
C4 C9 1.416(4)
C5 H5 0.9500
C5 C6 1.397(4)
C6 C7 1.393(4)
C7 C8 1.405(4)
C7 C16 1.509(4)
C8 C9 1.390(4)
C8 O1 1.375(3)
C10 C11 1.399(4)
C10 C15 1.379(4)
C10 C1 1.474(4)
C11 H11 0.9500
C11 C12 1.373(5)
C12 H12A 0.9500
C12 C13 1.378(5)
C13 C14 1.383(4)
C14 H14A 0.9500
C14 C15 1.402(4)
C15 H15A 0.9500
C16 H16A 0.9900
C16 H16B 0.9900
C16 C17 1.494(5)
C17 H17 0.9500
C17 C18 1.338(4)
C18 C19 1.519(4)
C18 C20 1.504(5)
C19 H19A 0.9800
C19 H19B 0.9800
C19 H19C 0.9800
C20 H20A 0.9800
C20 H20B 0.9800
C20 H20C 0.9800
C21 H21A 0.9800
C21 H21B 0.9800
C21 H21C 0.9800
C22 H22 1.0000
C22 C23 1.524(4)
C23 H23 1.0000
C23 C24 1.529(4)
C24 H24 1.0000
C24 C25 1.512(4)
C25 H25 1.0000
C25 C26 1.530(4)
C26 H26 1.0000
C26 C27 1.511(5)
C27 H27A 0.9800
C27 H27B 0.9800
C27 H27C 0.9800
C28 H28 1.0000
C28 C29 1.519(3)
C29 H29 1.0000
C29 C30 1.513(4)
C30 H30 1.0000
C30 C31 1.531(4)
C31 H31 1.0000
C31 C32 1.525(4)
C32 H32 1.0000
C32 C33 1.512(4)
C33 H33A 0.9900
C33 H33B 0.9900
O1 C1 1.374(3)
O1A C1A 1.371(3)
O1A C8A 1.359(4)
O2A C3A 1.256(3)
O3A H3A 0.8400
O3A C4A 1.356(4)
O4A C13A 1.367(4)
O4A C21A 1.432(5)
O5A C2A 1.376(3)
O5A C22A 1.453(4)
O6A C22A 1.397(3)
O6A C26A 1.457(4)
O7A H7A 0.8400
O7A C25A 1.426(4)
O8A H8A 0.8400
O8A C24A 1.416(3)
O9A H9A 0.8400
O9A C23A 1.424(4)
O10A C6A 1.375(3)
O10A C28A 1.414(4)
O11A C28A 1.428(3)
O11A C32A 1.435(4)
O12A H12B 0.8400
O12A C33A 1.422(4)
O13A H13A 0.8400
O13A C31A 1.427(4)
O14A H14B 0.8400
O14A C30A 1.427(3)
O15A H15B 0.8400
O15A C29A 1.416(3)
C1A C2A 1.364(4)
C1A C10A 1.467(4)
C2A C3A 1.443(4)
C3A C9A 1.443(4)
C4A C5A 1.377(4)
C4A C9A 1.409(4)
C5A H5A 0.9500
C5A C6A 1.396(4)
C6A C7A 1.396(4)
C7A C8A 1.401(4)
C7A C16A 1.511(4)
C8A C9A 1.383(4)
C10A C11A 1.405(4)
C10A C15A 1.407(4)
C11A H11A 0.9500
C11A C12A 1.379(5)
C12A H12C 0.9500
C12A C13A 1.381(5)
C13A C14A 1.389(4)
C14A H14C 0.9500
C14A C15A 1.380(5)
C15A H15C 0.9500
C16A H16C 0.9900
C16A H16D 0.9900
C16A C17A 1.497(4)
C17A H17A 0.9500
C17A C18A 1.331(4)
C18A C19A 1.498(4)
C18A C20A 1.508(4)
C19A H19D 0.9800
C19A H19E 0.9800
C19A H19F 0.9800
C20A H20D 0.9800
C20A H20E 0.9800
C20A H20F 0.9800
C21A H21D 0.9800
C21A H21E 0.9800
C21A H21F 0.9800
C22A H22A 1.0000
C22A C23A 1.528(3)
C23A H23A 1.0000
C23A C24A 1.522(4)
C24A H24A 1.0000
C24A C25A 1.523(4)
C25A H25A 1.0000
C25A C26A 1.536(4)
C26A H26A 1.0000
C26A C27A 1.508(4)
C27A H27D 0.9800
C27A H27E 0.9800
C27A H27F 0.9800
C28A H28A 1.0000
C28A C29A 1.520(3)
C29A H29A 1.0000
C29A C30A 1.521(4)
C30A H30A 1.0000
C30A C31A 1.518(4)
C31A H31A 1.0000
C31A C32A 1.539(4)
C32A H32A 1.0000
C32A C33A 1.516(4)
C33A H33C 0.9900
C33A H33D 0.9900
O1S H1S 0.8400
O1S C1S 1.421(6)
C1S H1SA 0.9900
C1S H1SB 0.9900
C1S C2S 1.504(7)
C2S H2SA 0.9900
C2S H2SB 0.9900
C2S C3S 1.495(6)
C3S H3SA 0.9800
C3S H3SB 0.9800
C3S H3SC 0.9800
O2S H2S 0.8400
O2S C4S 1.452(6)
C4S H4SA 0.9900
C4S H4SB 0.9900
C4S C5S 1.477(7)
C5S H5SA 0.9900
C5S H5SB 0.9900
C5S C6S 1.517(6)
C6S H6SA 0.9800
C6S H6SB 0.9800
C6S H6SC 0.9800

loop_
_geom_hbond_atom_site_label_D
_geom_hbond_atom_site_label_H
_geom_hbond_atom_site_label_A
_geom_hbond_distance_DH
_geom_hbond_distance_HA
_geom_hbond_distance_DA
_geom_hbond_angle_DHA
_geom_hbond_site_symmetry_A
O12 H12 O7A 0.84 1.85 2.676(3) 169.0 4_655
O13 H13 O12A 0.84 1.86 2.644(3) 154.3 .
O14 H14 O13A 0.84 1.91 2.725(3) 163.4 2_456
O3A H3A O2A 0.84 1.81 2.557(3) 147.1 .
O7A H7A H9 0.84 2.31 3.132(13) 164.8 .
O8A H8A O14 0.84 1.93 2.769(3) 173.8 3_745
O12A H12B H8 0.84 2.49 3.27(3) 153.4 4_655
O13A H13A O12 0.84 1.86 2.675(3) 162.5 1_655
O14A H14B O13 0.84 1.89 2.719(3) 166.9 2_556
O15A H15B H9 0.84 2.46 2.77(3) 102.2 3_755
O15A H15B O8A 0.84 2.17 2.898(3) 144.3 3_755
C15A H15C O5A 0.95 2.36 2.956(4) 120.1 .
C16A H16D O15 0.99 2.57 3.246(4) 125.5 .
C21A H21E O2S 0.98 2.69 3.389(7) 128.2 1_655
C29A H29A O8A 1.00 2.45 3.109(3) 123.2 3_755
O1S H1S O3A 0.84 1.95 2.740(3) 157.3 3_755
C6S H6SA O1S 0.98 2.69 3.369(7) 126.5 1_455

loop_
_geom_torsion_atom_site_label_1
_geom_torsion_atom_site_label_2
_geom_torsion_atom_site_label_3
_geom_torsion_atom_site_label_4
_geom_torsion
O2 C3 C9 C4 2.8(5)
O2 C3 C9 C8 -176.5(3)
O3 C4 C5 C6 179.7(3)
O3 C4 C9 C3 1.7(5)
O3 C4 C9 C8 -179.0(3)
O4 C13 C14 C15 -179.5(3)
O5 C2 C3 O2 1.2(5)
O5 C2 C3 C9 -179.5(3)
O5 C2 C1 C10 -3.8(5)
O5 C2 C1 O1 176.7(3)
O5 C22 C23 O9 -167.1(2)
O5 C22 C23 C24 72.7(3)
O6 C22 C23 O9 69.0(3)
O6 C22 C23 C24 -51.3(4)
O7 C25 C26 O6 170.4(2)
O7 C25 C26 C27 -71.9(4)
O8 C24 C25 O7 65.9(3)
O8 C24 C25 C26 -175.6(3)
O9 C23 C24 O8 58.4(3)
O9 C23 C24 C25 -62.5(3)
O10 C6 C7 C8 -177.1(3)
O10 C6 C7 C16 7.9(4)
O10 C28 C29 O15 -63.5(3)
O10 C28 C29 C30 177.7(2)
O11 C28 C29 O15 179.9(2)
O11 C28 C29 C30 61.1(3)
O11 C32 C33 O12 -64.5(3)
O13 C31 C32 O11 -178.5(2)
O13 C31 C32 C33 61.2(4)
O14 C30 C31 O13 -62.3(3)
O14 C30 C31 C32 173.9(3)
O15 C29 C30 O14 62.8(3)
O15 C29 C30 C31 -175.2(2)
C2 O5 C22 O6 -85.2(3)
C2 O5 C22 C23 150.7(2)
C2 C3 C9 C4 -176.6(3)
C2 C3 C9 C8 4.1(4)
C3 C2 C1 C10 -179.9(3)
C3 C2 C1 O1 0.6(5)
C4 C5 C6 O10 177.5(3)
C4 C5 C6 C7 0.0(5)
C5 C4 C9 C3 -177.3(3)
C5 C4 C9 C8 2.0(5)
C5 C6 C7 C8 0.6(5)
C5 C6 C7 C16 -174.4(3)
C6 O10 C28 O11 -75.5(3)
C6 O10 C28 C29 167.5(2)
C6 C7 C8 C9 0.2(5)
C6 C7 C8 O1 -179.7(3)
C6 C7 C16 C17 76.2(3)
C7 C8 C9 C3 177.9(3)
C7 C8 C9 C4 -1.4(5)
C7 C8 O1 C1 179.1(3)
C7 C16 C17 C18 -137.5(3)
C8 C7 C16 C17 -98.3(4)
C8 O1 C1 C2 1.6(4)
C8 O1 C1 C10 -178.0(3)
C9 C4 C5 C6 -1.3(5)
C9 C8 O1 C1 -0.7(4)
C10 C11 C12 C13 0.6(6)
C11 C10 C15 C14 0.5(5)
C11 C10 C1 C2 -157.3(3)
C11 C10 C1 O1 22.3(4)
C11 C12 C13 O4 179.4(3)
C11 C12 C13 C14 -0.4(6)
C12 C13 C14 C15 0.3(5)
C13 C14 C15 C10 -0.4(5)
C15 C10 C11 C12 -0.6(5)
C15 C10 C1 C2 23.4(5)
C15 C10 C1 O1 -157.0(3)
C16 C7 C8 C9 175.1(3)
C16 C7 C8 O1 -4.8(5)
C16 C17 C18 C19 -3.1(6)
C16 C17 C18 C20 179.9(3)
C21 O4 C13 C12 -179.8(3)
C21 O4 C13 C14 0.0(5)
C22 O5 C2 C3 -55.7(4)
C22 O5 C2 C1 128.1(3)
C22 O6 C26 C25 -52.7(3)
C22 O6 C26 C27 -173.6(2)
C22 C23 C24 O8 175.3(2)
C22 C23 C24 C25 54.4(3)
C23 C24 C25 O7 -174.0(2)
C23 C24 C25 C26 -55.5(3)
C24 C25 C26 O6 53.5(4)
C24 C25 C26 C27 171.1(3)
C26 O6 C22 O5 -69.1(3)
C26 O6 C22 C23 51.5(3)
C28 O10 C6 C5 16.7(4)
C28 O10 C6 C7 -165.5(3)
C28 O11 C32 C31 64.3(3)
C28 O11 C32 C33 -171.9(2)
C28 C29 C30 O14 -176.7(2)
C28 C29 C30 C31 -54.7(3)
C29 C30 C31 O13 177.1(2)
C29 C30 C31 C32 53.3(3)
C30 C31 C32 O11 -56.6(3)
C30 C31 C32 C33 -176.8(3)
C31 C32 C33 O12 56.1(4)
C32 O11 C28 O10 177.6(2)
C32 O11 C28 C29 -66.9(3)
O1 C8 C9 C3 -2.3(5)
O1 C8 C9 C4 178.4(3)
O1A C1A C2A O5A 176.1(3)
O1A C1A C2A C3A -2.2(5)
O1A C1A C10A C11A 22.4(4)
O1A C1A C10A C15A -156.2(3)
O1A C8A C9A C3A -2.8(5)
O1A C8A C9A C4A 177.7(3)
O2A C3A C9A C4A 3.2(5)
O2A C3A C9A C8A -176.2(3)
O3A C4A C5A C6A -179.4(3)
O3A C4A C9A C3A 2.5(5)
O3A C4A C9A C8A -178.0(3)
O4A C13A C14A C15A 179.8(3)
O5A C2A C3A O2A 0.3(5)
O5A C2A C3A C9A 179.8(3)
O5A C22A C23A O9A -165.3(2)
O5A C22A C23A C24A 73.7(3)
O6A C22A C23A O9A 73.0(3)
O6A C22A C23A C24A -48.0(4)
O7A C25A C26A O6A -177.8(2)
O7A C25A C26A C27A -60.5(4)
O8A C24A C25A O7A 56.4(3)
O8A C24A C25A C26A 177.4(3)
O9A C23A C24A O8A 59.0(3)
O9A C23A C24A C25A -67.5(3)
O10A C6A C7A C8A -175.8(3)
O10A C6A C7A C16A 7.6(4)
O10A C28A C29A O15A -63.1(3)
O10A C28A C29A C30A 175.9(2)
O11A C28A C29A O15A -178.4(2)
O11A C28A C29A C30A 60.6(3)
O11A C32A C33A O12A -60.6(3)
O13A C31A C32A O11A 178.7(2)
O13A C31A C32A C33A 60.0(4)
O14A C30A C31A O13A -62.3(3)
O14A C30A C31A C32A 175.0(3)
O15A C29A C30A O14A 59.2(3)
O15A C29A C30A C31A -176.8(2)
C1A O1A C8A C7A 179.5(3)
C1A O1A C8A C9A -1.5(4)
C1A C2A C3A O2A 178.7(3)
C1A C2A C3A C9A -1.9(5)
C1A C10A C11A C12A -177.3(3)
C1A C10A C15A C14A 177.8(3)
C2A O5A C22A O6A -108.4(3)
C2A O5A C22A C23A 127.6(2)
C2A C1A C10A C11A -158.4(4)
C2A C1A C10A C15A 23.0(5)
C2A C3A C9A C4A -176.2(3)
C2A C3A C9A C8A 4.4(5)
C4A C5A C6A O10A 175.9(3)
C4A C5A C6A C7A -2.2(5)
C5A C4A C9A C3A -175.9(3)
C5A C4A C9A C8A 3.5(5)
C5A C6A C7A C8A 2.4(5)
C5A C6A C7A C16A -174.2(3)
C6A O10A C28A O11A -68.6(3)
C6A O10A C28A C29A 174.9(2)
C6A C7A C8A O1A 179.4(3)
C6A C7A C8A C9A 0.4(5)
C6A C7A C16A C17A 96.0(3)
C7A C8A C9A C3A 176.2(3)
C7A C8A C9A C4A -3.3(5)
C7A C16A C17A C18A -128.1(4)
C8A O1A C1A C2A 4.0(4)
C8A O1A C1A C10A -176.7(3)
C8A C7A C16A C17A -80.5(4)
C9A C4A C5A C6A -0.9(5)
C10A C1A C2A O5A -3.0(5)
C10A C1A C2A C3A 178.7(3)
C10A C11A C12A C13A -0.7(5)
C11A C10A C15A C14A -0.8(5)
C11A C12A C13A O4A -179.1(4)
C11A C12A C13A C14A -0.6(6)
C12A C13A C14A C15A 1.1(6)
C13A C14A C15A C10A -0.4(5)
C15A C10A C11A C12A 1.4(5)
C16A C7A C8A O1A -3.9(4)
C16A C7A C8A C9A 177.1(3)
C16A C17A C18A C19A -1.4(6)
C16A C17A C18A C20A 177.5(3)
C21A O4A C13A C12A -8.5(6)
C21A O4A C13A C14A 172.8(4)
C22A O5A C2A C1A 125.1(3)
C22A O5A C2A C3A -56.5(3)
C22A O6A C26A C25A -58.4(3)
C22A O6A C26A C27A 179.9(2)
C22A C23A C24A O8A 177.5(2)
C22A C23A C24A C25A 51.1(3)
C23A C24A C25A O7A -178.5(2)
C23A C24A C25A C26A -57.5(3)
C24A C25A C26A O6A 59.3(3)
C24A C25A C26A C27A 176.5(3)
C26A O6A C22A O5A -67.5(3)
C26A O6A C22A C23A 52.9(4)
C28A O10A C6A C5A 8.6(4)
C28A O10A C6A C7A -173.1(3)
C28A O11A C32A C31A 65.5(3)
C28A O11A C32A C33A -170.5(2)
C28A C29A C30A O14A -179.9(2)
C28A C29A C30A C31A -55.9(3)
C29A C30A C31A O13A 177.4(2)
C29A C30A C31A C32A 54.7(3)
C30A C31A C32A O11A -58.0(3)
C30A C31A C32A C33A -176.7(3)
C31A C32A C33A O12A 59.5(4)
C32A O11A C28A O10A 177.34(19)
C32A O11A C28A C29A -67.1(3)
O1S C1S C2S C3S 71.0(5)
O2S C4S C5S C6S 66.4(5)
C1 C2 C3 O2 177.4(3)
C1 C2 C3 C9 -3.3(5)
C1 C10 C11 C12 -179.9(3)
C1 C10 C15 C14 179.8(3)
